data_9000543
loop_
_publ_author_name
'Moore, P. B.'
'Araki, T.'

_publ_section_title
;Gerstmannite, a new zinc silicate mineral and a novel cubic close-packed
 oxide structure
;
_journal_name_full 'American Mineralogist'
_journal_page_first 51
_journal_page_last 59
_journal_volume 62
_journal_year 1977
_chemical_formula_sum 'H2 Mg1.214 Mn0.786 O6 Si Zn'
_chemical_name_mineral Gerstmannite
_space_group_IT_number 64
_space_group_name_Hall '-B 2 2ab'
_space_group_name_H-M_alt 'B b e m'
_symmetry_space_group_name_Hall '-B 2 2ab'
_symmetry_space_group_name_H-M 'B b e m'
_cell_angle_alpha 90
_cell_angle_beta 90
_cell_angle_gamma 90
_cell_formula_units_Z 8
_cell_length_a 8.185
_cell_length_b 18.650
_cell_length_c 6.256
_cell_volume 954.980
_database_code_amcsd 0000554
_exptl_crystal_density_diffrn 3.675
_cod_original_sg_symbol_H-M 'B b c m'
_cod_original_formula_sum 'Mn.786 Mg1.214 Zn Si (O6 H2)'
_cod_database_code 9000543

loop_
_symmetry_equiv_pos_as_xyz
x,y,z
1/2+x,y,1/2+z
1/2-x,1/2+y,z
-x,1/2+y,1/2+z
1/2+x,1/2-y,-z
+x,1/2-y,1/2-z
x,y,-z
1/2+x,y,1/2-z
-x,-y,z
1/2-x,-y,1/2+z
1/2+x,1/2-y,z
+x,1/2-y,1/2+z
1/2-x,1/2+y,-z
-x,1/2+y,1/2-z
-x,-y,-z
1/2-x,-y,1/2-z

loop_
_atom_site_aniso_label
_atom_site_aniso_U_11
_atom_site_aniso_U_22
_atom_site_aniso_U_33
_atom_site_aniso_U_12
_atom_site_aniso_U_13
_atom_site_aniso_U_23
Mn 0.00977 0.01092 0.00940 0.00000 0.00000 0.00000
Mg1 0.00977 0.01092 0.00940 0.00000 0.00000 0.00000
Mg2 0.01490 0.00863 0.00956 0.00008 -0.00278 0.00053
Zn 0.01344 0.00828 0.00866 0.00000 0.00000 0.00053
Si 0.00930 0.00687 0.00896 -0.00046 0.00000 0.00000
O-H1 0.00652 0.00916 0.01229 0.00070 0.00000 0.00000
O-H2 0.01439 0.01004 0.00781 -0.00070 0.00000 0.00000
O1 0.01246 0.00493 0.01174 -0.00224 0.00000 0.00000
O2 0.01459 0.01110 0.00958 0.00711 0.00000 0.00000
O3 0.01398 0.00881 0.01410 -0.00108 0.00553 -0.00207

loop_
_atom_site_label
_atom_site_fract_x
_atom_site_fract_y
_atom_site_fract_z
_atom_site_occupancy
_atom_site_type_symbol
_atom_site_attached_hydrogens
Mn 0.00720 0.39590 0.50000 0.78600 Mn 0
Mg1 0.00720 0.39590 0.50000 0.21400 Mg 0
Mg2 0.25000 0.50000 0.25000 1.00000 Mg 0
Zn 0.40030 0.25000 0.25000 1.00000 Zn 0
Si 0.14420 0.34580 0.00000 1.00000 Si 0
O-H1 0.00000 0.50000 0.28220 1.00000 O 1
O-H2 0.25010 0.43060 0.50000 1.00000 O 1
O1 0.24840 0.42050 0.00000 1.00000 O 0
O2 0.27750 0.27930 0.00000 1.00000 O 0
O3 0.02940 0.33730 0.21120 1.00000 O 0

loop_
_cod_changelog_entry_id
_cod_changelog_entry_author
_cod_changelog_entry_date
_cod_changelog_entry_text
1
;cod-tools version 3.8.0
Id: cif_guess_AMCSD_atom_types 9574 2023-05-10 09:00:05Z saulius
;
2023-05-10T18:46:22+03:00
;Derived atom types and hydrogen counts
from atom names that follow the AMCSD naming convention
(Wat == water, O-H == hydroxyl).
;
2
;cod-tools version 3.10.1
Id: cif_fix_AMCSD_aniso_labels 10200 2024-08-01 14:09:44Z saulius
;
2024-08-02T12:19:44+03:00
;Changed the following '_atom_site_aniso_label' values:
'OH1' -> 'O-H1'
'OH2' -> 'O-H2'
;
3
;cod-tools version 3.10.1
Id: cif_fix_AMCSD_atom_labels 10224 2024-08-07 11:09:31Z saulius
;
2024-08-07T19:38:03+03:00
;Changed the following '_atom_site_label' values:
the first duplicated label 'Mg'  converted to 'Mg1'
duplicated label 'Mg' at index 2 converted to 'Mg2'
;
